data_7208137
loop_
_publ_author_name
'M'hamedi, Ahmed'
'Batsanov, Andrei S.'
'Fox, Mark A.'
'Bryce, Martin R.'
'Abdullah, Khalid'
'Al-Attar, Hameed A.'
'Monkman, Andrew P.'

_publ_section_title
;
 Dinuclear iridium(iii) complexes of cyclometalated fluorenylpyridine
 ligands as phosphorescent dopants for efficient solution-processed OLEDs
;
_journal_issue 27
_journal_name_full 'Journal of Materials Chemistry'
_journal_page_first 13529
_journal_paper_doi 10.1039/c2jm31143g
_journal_volume 22
_journal_year 2012
_chemical_formula_moiety 'C120 H144 Cl2 Ir2 N4,1.5(C6 H5 Cl)'
_chemical_formula_sum 'C129 H151.5 Cl3.5 Ir2 N4'
_chemical_formula_weight 2266.52
_chemical_name_systematic
;
?
;
_space_group_crystal_system orthorhombic
_space_group_IT_number 70
_space_group_name_Hall '-F 2uv 2vw'
_space_group_name_H-M_alt 'F d d d'
_symmetry_space_group_name_Hall '-F 2uv 2vw'
_symmetry_space_group_name_H-M 'F d d d :2'
_atom_sites_solution_hydrogens geom
_atom_sites_solution_primary heavy
_atom_sites_solution_secondary difmap
_audit_creation_date 2012-02-15
_audit_creation_method
;
Olex2 1.1-beta (compiled 2011.11.01 svn.r2039, GUI svn.r3906)
;
_cell_angle_alpha 90.00
_cell_angle_beta 90.00
_cell_angle_gamma 90.00
_cell_formula_units_Z 8
_cell_length_a 21.584(3)
_cell_length_b 25.772(4)
_cell_length_c 40.899(4)
_cell_measurement_reflns_used 9885
_cell_measurement_temperature 120
_cell_measurement_theta_max 27.477
_cell_measurement_theta_min 2.462
_cell_volume 22751(5)
_computing_cell_refinement 'SAINT v7.46A (Bruker, 2008)'
_computing_data_collection 'SMART v5.630 (Bruker, 2003)'
_computing_data_reduction 'SAINT v7.46A (Bruker, 2008)'
_computing_molecular_graphics
;
O. V. Dolomanov, L. J. Bourhis, R. J. Gildea, J. A. K. Howard and H. Puschmann,
OLEX2: a complete structure solution, refinement and analysis program.
J. Appl. Cryst. (2009). 42, 339-341.
;
_computing_publication_material
;
O. V. Dolomanov, L. J. Bourhis, R. J. Gildea, J. A. K. Howard and H. Puschmann,
OLEX2: a complete structure solution, refinement and analysis program.
J. Appl. Cryst. (2009). 42, 339-341.
;
_computing_structure_refinement
;
XL, G.M. Sheldrick, Acta Cryst. (2008). A64, 112-122
;
_computing_structure_solution 'XS, G.M. Sheldrick, Acta Cryst. (2008). A64, 112-122'
_diffrn_ambient_temperature 120
_diffrn_detector 'CCD area detector'
_diffrn_detector_area_resol_mean 5.6
_diffrn_detector_type 'Bruker SMART CCD 6000 area detector'
_diffrn_measured_fraction_theta_full 0.999
_diffrn_measured_fraction_theta_max 0.999
_diffrn_measurement_device 'three-circle diffractometer'
_diffrn_measurement_device_type 'Bruker SMART CCD 6000 area detector'
_diffrn_measurement_method '\w scans'
_diffrn_radiation_monochromator graphite
_diffrn_radiation_probe x-ray
_diffrn_radiation_type MoK\a
_diffrn_radiation_wavelength 0.71073
_diffrn_radiation_xray_symbol K-L~3~
_diffrn_reflns_av_R_equivalents 0.0900
_diffrn_reflns_av_unetI/netI 0.0397
_diffrn_reflns_limit_h_max 28
_diffrn_reflns_limit_h_min -28
_diffrn_reflns_limit_k_max 33
_diffrn_reflns_limit_k_min -33
_diffrn_reflns_limit_l_max 53
_diffrn_reflns_limit_l_min -53
_diffrn_reflns_number 60393
_diffrn_reflns_theta_full 27.50
_diffrn_reflns_theta_max 27.50
_diffrn_reflns_theta_min 1.33
_diffrn_source 'sealed X-ray tube'
_diffrn_source_current 35.0
_diffrn_source_power 1.75
_diffrn_source_target Mo
_diffrn_source_voltage 50.0
_diffrn_standards_number 0
_exptl_absorpt_coefficient_mu 2.470
_exptl_absorpt_correction_T_max 0.7456
_exptl_absorpt_correction_T_min 0.5766
_exptl_absorpt_correction_type multi-scan
_exptl_absorpt_process_details
;
SADABS 2009/1 was used for absorption correction.
R(int) was 0.0860 before and 0.0693 after correction.
The Ratio of minimum to maximum transmission is 0.7733.
The \l/2 correction factor is 0.0015.
;
_exptl_crystal_colour yellow
_exptl_crystal_density_diffrn 1.323
_exptl_crystal_density_method 'not measured'
_exptl_crystal_description rhombohedron
_exptl_crystal_F_000 9336
_exptl_crystal_size_max 0.25
_exptl_crystal_size_mid 0.13
_exptl_crystal_size_min 0.13
_refine_diff_density_max 2.370
_refine_diff_density_min -2.038
_refine_diff_density_rms 0.113
_refine_ls_extinction_method none
_refine_ls_goodness_of_fit_ref 1.259
_refine_ls_hydrogen_treatment constr
_refine_ls_matrix_type full
_refine_ls_number_parameters 317
_refine_ls_number_reflns 6536
_refine_ls_number_restraints 6
_refine_ls_restrained_S_all 1.263
_refine_ls_R_factor_all 0.0842
_refine_ls_R_factor_gt 0.0482
_refine_ls_shift/su_max 0.003
_refine_ls_shift/su_mean 0.000
_refine_ls_structure_factor_coef Fsqd
_refine_ls_weighting_details 'calc w=1/[\s^2^(Fo^2^)+(0.0363P)^2^+282.6382P] where P=(Fo^2^+2Fc^2^)/3'
_refine_ls_weighting_scheme calc
_refine_ls_wR_factor_gt 0.1093
_refine_ls_wR_factor_ref 0.1332
_reflns_number_gt 4542
_reflns_number_total 6536
_reflns_threshold_expression I>2\s(I)
_cod_data_source_file c2jm31143g.txt
_cod_data_source_block 2a
_cod_database_code 7208137

loop_
_space_group_symop_id
_space_group_symop_operation_xyz
1 'x, y, z'
2 '-x+1/4, -y+1/4, z'
3 'x, -y+1/4, -z+1/4'
4 '-x+1/4, y, -z+1/4'
5 'x, y+1/2, z+1/2'
6 '-x+1/4, -y+3/4, z+1/2'
7 'x, -y+3/4, -z+3/4'
8 '-x+1/4, y+1/2, -z+3/4'
9 'x+1/2, y, z+1/2'
10 '-x+3/4, -y+1/4, z+1/2'
11 'x+1/2, -y+1/4, -z+3/4'
12 '-x+3/4, y, -z+3/4'
13 'x+1/2, y+1/2, z'
14 '-x+3/4, -y+3/4, z'
15 'x+1/2, -y+3/4, -z+1/4'
16 '-x+3/4, y+1/2, -z+1/4'
17 '-x, -y, -z'
18 'x-1/4, y-1/4, -z'
19 '-x, y-1/4, z-1/4'
20 'x-1/4, -y, z-1/4'
21 '-x, -y+1/2, -z+1/2'
22 'x-1/4, y+1/4, -z+1/2'
23 '-x, y+1/4, z+1/4'
24 'x-1/4, -y+1/2, z+1/4'
25 '-x+1/2, -y, -z+1/2'
26 'x+1/4, y-1/4, -z+1/2'
27 '-x+1/2, y-1/4, z+1/4'
28 'x+1/4, -y, z+1/4'
29 '-x+1/2, -y+1/2, -z'
30 'x+1/4, y+1/4, -z'
31 '-x+1/2, y+1/4, z-1/4'
32 'x+1/4, -y+1/2, z-1/4'

loop_
_atom_site_label
_atom_site_type_symbol
_atom_site_fract_x
_atom_site_fract_y
_atom_site_fract_z
_atom_site_U_iso_or_equiv
_atom_site_adp_type
_atom_site_occupancy
_atom_site_symmetry_multiplicity
_atom_site_calc_flag
_atom_site_refinement_flags
_atom_site_disorder_assembly
_atom_site_disorder_group
Ir Ir 0.6250 0.553697(15) 0.6250 0.04031(12) Uani 1 2 d S . .
Cl1 Cl 0.6250 0.6250 0.66635(4) 0.0404(4) Uani 1 2 d S . .
N N 0.5308(2) 0.5484(2) 0.62582(11) 0.0406(11) Uani 1 1 d . . .
C1 C 0.6173(3) 0.5016(3) 0.66078(12) 0.0410(14) Uani 1 1 d . . .
C2 C 0.6639(3) 0.4807(3) 0.68019(14) 0.0454(16) Uani 1 1 d . . .
H2 H 0.7061 0.4884 0.6755 0.054 Uiso 1 1 d R . .
C3 C 0.6499(3) 0.4490(3) 0.70634(14) 0.0471(16) Uani 1 1 d . . .
C4 C 0.6900(3) 0.4222(3) 0.73038(14) 0.0473(16) Uani 1 1 d . . .
C5 C 0.7537(3) 0.4237(3) 0.73412(15) 0.0536(18) Uani 1 1 d . . .
H5 H 0.7786 0.4448 0.7203 0.064 Uiso 1 1 d R . .
C6 C 0.7800(4) 0.3934(3) 0.75844(17) 0.063(2) Uani 1 1 d . . .
H6 H 0.8235 0.3946 0.7618 0.075 Uiso 1 1 d R . .
C7 C 0.7433(4) 0.3621(3) 0.77798(18) 0.066(2) Uani 1 1 d . . .
H7 H 0.7624 0.3402 0.7938 0.079 Uiso 1 1 d R . .
C8 C 0.6802(4) 0.3617(3) 0.77479(17) 0.064(2) Uani 1 1 d . . .
H8 H 0.6556 0.3403 0.7885 0.077 Uiso 1 1 d R . .
C9 C 0.6526(4) 0.3933(3) 0.75099(16) 0.0543(18) Uani 1 1 d . . .
C10 C 0.5848(3) 0.4003(3) 0.74315(17) 0.0561(18) Uani 1 1 d . . .
C11 C 0.5884(3) 0.4369(3) 0.71361(15) 0.0518(18) Uani 1 1 d . . .
C12 C 0.5402(3) 0.4575(3) 0.69554(16) 0.0542(18) Uani 1 1 d . . .
H12 H 0.4984 0.4492 0.7006 0.065 Uiso 1 1 d R . .
C13 C 0.5544(3) 0.4906(3) 0.66956(14) 0.0450(15) Uani 1 1 d . . .
C14 C 0.5071(3) 0.5153(3) 0.64909(14) 0.0458(16) Uani 1 1 d . . .
C15 C 0.4436(3) 0.5081(3) 0.65150(17) 0.062(2) Uani 1 1 d . . .
H15 H 0.4272 0.4862 0.6681 0.074 Uiso 1 1 d R . .
C16 C 0.4043(3) 0.5321(3) 0.62958(17) 0.061(2) Uani 1 1 d . . .
H16 H 0.3607 0.5268 0.6311 0.074 Uiso 1 1 d R . .
C17 C 0.4282(3) 0.5635(3) 0.60602(16) 0.0538(18) Uani 1 1 d . . .
H17 H 0.4018 0.5800 0.5906 0.065 Uiso 1 1 d R . .
C18 C 0.4916(3) 0.5713(3) 0.60484(14) 0.0480(16) Uani 1 1 d . . .
H18 H 0.5081 0.5937 0.5886 0.058 Uiso 1 1 d R . .
C19 C 0.5534(4) 0.3485(3) 0.73324(18) 0.062(2) Uani 1 1 d . . .
H19A H 0.5510 0.3257 0.7527 0.075 Uiso 1 1 d R . .
H19B H 0.5104 0.3563 0.7263 0.075 Uiso 1 1 d R . .
C20 C 0.5846(4) 0.3186(4) 0.7061(2) 0.072(2) Uani 1 1 d . . .
H20A H 0.6258 0.3070 0.7139 0.087 Uiso 1 1 d R . .
H20B H 0.5913 0.3423 0.6873 0.087 Uiso 1 1 d R . .
C21 C 0.5472(5) 0.2721(4) 0.6942(3) 0.097(3) Uani 1 1 d . B .
H21A H 0.5081 0.2845 0.6842 0.116 Uiso 1 1 d R . .
H21B H 0.5360 0.2511 0.7136 0.116 Uiso 1 1 d R . .
C22 C 0.5804(5) 0.2386(4) 0.6693(3) 0.103(4) Uani 1 1 d D . .
H22A H 0.6067 0.2608 0.6552 0.124 Uiso 0.67 1 d PR A 1
H22B H 0.6085 0.2156 0.6818 0.124 Uiso 0.67 1 d PR A 1
H22C H 0.5695 0.2498 0.6469 0.124 Uiso 0.33 1 d PR A 2
H22D H 0.6258 0.2422 0.6719 0.124 Uiso 0.33 1 d PR A 2
C23A C 0.5418(7) 0.2032(6) 0.6454(4) 0.098(5) Uani 0.67 1 d PD B 1
H23A H 0.5104 0.2239 0.6335 0.117 Uiso 0.67 1 calc PR B 1
H23B H 0.5692 0.1859 0.6294 0.117 Uiso 0.67 1 calc PR B 1
C24A C 0.5116(10) 0.1646(8) 0.6672(4) 0.115(7) Uani 0.67 1 d PD B 1
H24D H 0.5434 0.1464 0.6799 0.173 Uiso 0.67 1 calc PR B 1
H24E H 0.4885 0.1396 0.6540 0.173 Uiso 0.67 1 calc PR B 1
H24F H 0.4832 0.1825 0.6821 0.173 Uiso 0.67 1 calc PR B 1
C24B C 0.4933(12) 0.1832(13) 0.6570(8) 0.077(9) Uiso 0.33 1 d PD B 2
H24A H 0.4641 0.1976 0.6730 0.115 Uiso 0.33 1 calc PR B 2
H24B H 0.4806 0.1478 0.6513 0.115 Uiso 0.33 1 calc PR B 2
H24C H 0.4934 0.2048 0.6373 0.115 Uiso 0.33 1 calc PR B 2
C23B C 0.5579(12) 0.1821(8) 0.6717(8) 0.079(8) Uiso 0.33 1 d PD B 2
H23C H 0.5854 0.1587 0.6592 0.094 Uiso 0.33 1 calc PR B 2
H23D H 0.5566 0.1705 0.6948 0.094 Uiso 0.33 1 calc PR B 2
C25 C 0.5487(3) 0.4251(3) 0.77159(16) 0.0588(19) Uani 1 1 d . . .
H25A H 0.5046 0.4280 0.7651 0.071 Uiso 1 1 d R . .
H25B H 0.5509 0.4013 0.7906 0.071 Uiso 1 1 d R . .
C26 C 0.5710(3) 0.4789(3) 0.78245(16) 0.0562(19) Uani 1 1 d . . .
H26A H 0.5727 0.5022 0.7632 0.067 Uiso 1 1 d R . .
H26B H 0.6134 0.4757 0.7914 0.067 Uiso 1 1 d R . .
C27 C 0.5291(4) 0.5026(4) 0.8084(2) 0.071(2) Uani 1 1 d . . .
H27A H 0.4872 0.5069 0.7989 0.085 Uiso 1 1 d R . .
H27B H 0.5256 0.4780 0.8270 0.085 Uiso 1 1 d R . .
C28 C 0.5505(4) 0.5546(3) 0.82153(18) 0.064(2) Uani 1 1 d . . .
H28A H 0.5565 0.5786 0.8029 0.077 Uiso 1 1 d R . .
H28B H 0.5912 0.5499 0.8323 0.077 Uiso 1 1 d R . .
C29 C 0.5057(5) 0.5790(5) 0.8457(3) 0.104(4) Uani 1 1 d . . .
H29A H 0.4653 0.5842 0.8347 0.124 Uiso 1 1 d R . .
H29B H 0.4989 0.5544 0.8639 0.124 Uiso 1 1 d R . .
C30 C 0.5260(5) 0.6287(4) 0.8604(2) 0.093(3) Uani 1 1 d . . .
H30A H 0.5363 0.6528 0.8426 0.139 Uiso 1 1 d R . .
H30B H 0.5627 0.6235 0.8742 0.139 Uiso 1 1 d R . .
H30C H 0.4925 0.6435 0.8737 0.139 Uiso 1 1 d R . .
Cl2 Cl 0.3828(3) 0.2793(3) 0.73310(17) 0.0884(18) Uiso 0.38 1 d P C -1
C31 C 0.3738(9) 0.3486(4) 0.7287(4) 0.074(6) Uiso 0.38 1 d PG C -1
C32 C 0.3837(8) 0.3846(6) 0.7534(3) 0.068(6) Uiso 0.38 1 d PG C -1
H32 H 0.3987 0.3732 0.7740 0.081 Uiso 0.38 1 d PR C -1
C33 C 0.3744(8) 0.4263(6) 0.7496(3) 0.084(7) Uiso 0.38 1 d PR C -1
H33 H 0.3757 0.4504 0.7672 0.101 Uiso 0.38 1 d PR C -1
C34 C 0.3610(8) 0.4412(4) 0.7188(4) 0.095(8) Uiso 0.38 1 d PR C -1
H34 H 0.3522 0.4771 0.7160 0.113 Uiso 0.38 1 d PR C -1
C35 C 0.3585(8) 0.4151(6) 0.6939(3) 0.083(7) Uiso 0.38 1 d PR C -1
H35 H 0.3526 0.4312 0.6732 0.099 Uiso 0.38 1 d PR C -1
C36 C 0.3641(8) 0.3644(6) 0.6961(3) 0.079(7) Uiso 0.38 1 d PR C -1
H36 H 0.3619 0.3414 0.6780 0.095 Uiso 0.38 1 d PR C -1

loop_
_atom_site_aniso_label
_atom_site_aniso_U_11
_atom_site_aniso_U_22
_atom_site_aniso_U_33
_atom_site_aniso_U_23
_atom_site_aniso_U_13
_atom_site_aniso_U_12
Ir 0.03559(17) 0.0659(2) 0.01941(14) 0.000 -0.00397(14) 0.000
Cl1 0.0361(9) 0.0659(13) 0.0192(7) 0.000 0.000 -0.0021(11)
N 0.038(2) 0.065(3) 0.0191(19) -0.003(2) -0.004(2) 0.000(2)
C1 0.042(3) 0.064(4) 0.017(2) -0.009(2) -0.003(2) -0.007(3)
C2 0.034(3) 0.073(5) 0.029(3) -0.001(3) -0.004(2) 0.004(3)
C3 0.045(3) 0.067(5) 0.029(3) -0.004(3) -0.009(3) -0.003(3)
C4 0.050(4) 0.066(5) 0.026(3) 0.000(3) -0.008(3) 0.005(3)
C5 0.053(4) 0.076(5) 0.032(3) -0.002(3) -0.010(3) 0.011(4)
C6 0.061(5) 0.089(6) 0.038(4) -0.007(4) -0.016(3) 0.022(4)
C7 0.082(6) 0.072(6) 0.043(4) -0.003(3) -0.026(4) 0.015(4)
C8 0.086(6) 0.066(5) 0.040(4) 0.005(3) -0.021(4) -0.001(4)
C9 0.063(4) 0.062(5) 0.038(3) -0.004(3) -0.020(3) 0.000(4)
C10 0.053(4) 0.072(5) 0.043(4) 0.007(3) -0.015(3) -0.016(4)
C11 0.058(4) 0.065(5) 0.033(3) -0.002(3) -0.015(3) -0.002(4)
C12 0.042(4) 0.079(5) 0.041(3) 0.006(3) -0.014(3) -0.012(4)
C13 0.036(3) 0.070(5) 0.029(3) 0.002(3) -0.009(2) -0.005(3)
C14 0.039(3) 0.071(5) 0.027(3) -0.003(3) -0.004(2) -0.006(3)
C15 0.048(4) 0.095(6) 0.043(4) 0.016(4) -0.008(3) -0.014(4)
C16 0.036(3) 0.100(6) 0.048(4) 0.001(4) -0.007(3) -0.004(4)
C17 0.043(4) 0.081(5) 0.037(3) -0.003(3) -0.010(3) -0.001(4)
C18 0.046(4) 0.071(5) 0.026(3) -0.002(3) -0.006(2) 0.006(3)
C19 0.059(5) 0.076(5) 0.053(4) 0.011(4) -0.015(4) -0.014(4)
C20 0.079(6) 0.077(6) 0.060(5) 0.004(4) -0.017(4) -0.013(5)
C21 0.089(7) 0.093(8) 0.108(8) -0.012(6) -0.017(6) -0.010(6)
C22 0.066(6) 0.103(9) 0.140(10) -0.028(7) -0.008(6) -0.004(6)
C23A 0.076(10) 0.140(16) 0.077(10) 0.000(10) 0.001(8) -0.026(10)
C24A 0.118(16) 0.16(2) 0.070(11) 0.030(12) 0.005(10) 0.012(15)
C25 0.055(4) 0.080(5) 0.041(4) 0.008(3) -0.013(3) -0.010(4)
C26 0.053(4) 0.081(5) 0.034(3) 0.006(3) -0.011(3) -0.003(4)
C27 0.056(5) 0.096(7) 0.060(5) -0.011(4) 0.003(4) -0.002(5)
C28 0.071(5) 0.078(6) 0.043(4) 0.005(4) -0.008(4) 0.010(4)
C29 0.099(8) 0.114(9) 0.097(8) -0.040(7) 0.023(6) -0.008(7)
C30 0.113(8) 0.099(8) 0.065(5) -0.019(5) -0.003(5) 0.020(7)

loop_
_atom_type_symbol
_atom_type_description
_atom_type_scat_dispersion_real
_atom_type_scat_dispersion_imag
_atom_type_scat_source
C C 0.0033 0.0016 'International Tables Vol C Tables 4.2.6.8 and 6.1.1.4'
H H 0.0000 0.0000 'International Tables Vol C Tables 4.2.6.8 and 6.1.1.4'
Cl Cl 0.1484 0.1585 'International Tables Vol C Tables 4.2.6.8 and 6.1.1.4'
Ir Ir -1.4442 7.9887 'International Tables Vol C Tables 4.2.6.8 and 6.1.1.4'
N N 0.0061 0.0033 'International Tables Vol C Tables 4.2.6.8 and 6.1.1.4'

loop_
_exptl_crystal_face_index_h
_exptl_crystal_face_index_k
_exptl_crystal_face_index_l
_exptl_crystal_face_perp_dist
0.00 -1.00 1.00 0.0650
0.00 1.00 -1.00 0.0650
1.00 0.00 -1.00 0.0600
-1.00 0.00 1.00 0.0600
0.00 1.00 0.00 0.0600
0.00 -1.00 0.00 0.0600
-1.00 0.00 0.00 0.0700
1.00 0.00 0.00 0.0700

loop_
_geom_angle_atom_site_label_1
_geom_angle_atom_site_label_2
_geom_angle_atom_site_label_3
_geom_angle
_geom_angle_site_symmetry_1
_geom_angle_site_symmetry_3
Cl1 Ir Cl1 85.25(6) 3_566 .
N Ir Cl1 92.18(14) 4_656 3_566
N Ir Cl1 93.46(14) . 3_566
N Ir Cl1 92.18(14) . .
N Ir Cl1 93.46(14) 4_656 .
N Ir N 172.3(3) . 4_656
C1 Ir Cl1 89.91(17) . .
C1 Ir Cl1 173.19(18) 4_656 .
C1 Ir Cl1 173.19(18) . 3_566
C1 Ir Cl1 89.91(17) 4_656 3_566
C1 Ir N 81.9(2) . .
C1 Ir N 92.9(2) 4_656 .
C1 Ir N 92.9(2) . 4_656
C1 Ir N 81.9(2) 4_656 4_656
C1 Ir C1 95.3(3) 4_656 .
Ir Cl1 Ir 94.75(6) 2_665 .
C14 N Ir 115.0(4) . .
C18 N Ir 126.1(4) . .
C18 N C14 118.7(5) . .
C2 C1 Ir 128.3(5) . .
C2 C1 C13 117.8(6) . .
C13 C1 Ir 113.4(4) . .
C3 C2 C1 120.8(6) . .
C2 C3 C4 131.4(6) . .
C2 C3 C11 120.5(6) . .
C11 C3 C4 108.1(6) . .
C5 C4 C3 129.9(7) . .
C5 C4 C9 121.8(6) . .
C9 C4 C3 108.3(6) . .
C4 C5 C6 118.1(7) . .
C7 C6 C5 120.6(7) . .
C8 C7 C6 121.2(7) . .
C7 C8 C9 119.0(8) . .
C4 C9 C8 119.1(7) . .
C4 C9 C10 111.9(6) . .
C8 C9 C10 129.0(7) . .
C9 C10 C11 101.1(6) . .
C9 C10 C19 112.2(7) . .
C9 C10 C25 112.3(6) . .
C11 C10 C19 110.2(6) . .
C11 C10 C25 111.4(7) . .
C25 C10 C19 109.4(6) . .
C3 C11 C10 110.7(6) . .
C12 C11 C3 121.0(6) . .
C12 C11 C10 128.3(7) . .
C11 C12 C13 118.4(6) . .
C1 C13 C14 115.5(6) . .
C12 C13 C1 121.4(6) . .
C12 C13 C14 123.1(6) . .
N C14 C13 114.0(5) . .
N C14 C15 119.9(6) . .
C15 C14 C13 126.1(6) . .
C16 C15 C14 120.1(7) . .
C17 C16 C15 119.5(7) . .
C16 C17 C18 119.1(6) . .
N C18 C17 122.6(6) . .
C20 C19 C10 115.7(7) . .
C19 C20 C21 113.5(8) . .
C22 C21 C20 114.3(9) . .
C21 C22 C23A 119.8(10) . .
C21 C22 C23B 110.4(15) . .
C23B C22 C23A 47.5(11) . .
C24A C23A C22 104.3(13) . .
C24B C23B C22 104(2) . .
C26 C25 C10 115.8(6) . .
C27 C26 C25 112.2(6) . .
C28 C27 C26 114.9(7) . .
C27 C28 C29 113.8(8) . .
C30 C29 C28 115.7(9) . .
C32 C31 Cl2 124.9(9) . .
C32 C31 C36 121.3 . .
C36 C31 Cl2 113.3(9) . .
C33 C32 C31 121.3 . .
C32 C33 C34 116.6 . .
C35 C34 C33 129.1 . .
C34 C35 C36 119.1 . .
C35 C36 C31 111.4 . .

loop_
_geom_bond_atom_site_label_1
_geom_bond_atom_site_label_2
_geom_bond_distance
_geom_bond_site_symmetry_2
Ir Cl1 2.4975(12) .
Ir Cl1 2.4975(12) 3_566
Ir N 2.038(5) 4_656
Ir N 2.038(5) .
Ir C1 1.993(6) 4_656
Ir C1 1.993(6) .
Cl1 Ir 2.4975(12) 2_665
N C14 1.377(8) .
N C18 1.341(8) .
C1 C2 1.391(8) .
C1 C13 1.432(8) .
C2 C3 1.379(9) .
C3 C4 1.482(9) .
C3 C11 1.396(10) .
C4 C5 1.383(9) .
C4 C9 1.385(10) .
C5 C6 1.387(9) .
C6 C7 1.384(12) .
C7 C8 1.369(11) .
C8 C9 1.403(10) .
C9 C10 1.507(10) .
C10 C11 1.535(10) .
C10 C19 1.551(11) .
C10 C25 1.539(11) .
C11 C12 1.382(9) .
C12 C13 1.396(9) .
C13 C14 1.466(9) .
C14 C15 1.387(9) .
C15 C16 1.381(10) .
C16 C17 1.361(10) .
C17 C18 1.384(9) .
C19 C20 1.510(12) .
C20 C21 1.527(13) .
C21 C22 1.514(14) .
C22 C23A 1.574(13) .
C22 C23B 1.537(17) .
C23A C24A 1.486(14) .
C24B C23B 1.520(17) .
C25 C26 1.535(11) .
C26 C27 1.522(10) .
C27 C28 1.514(12) .
C28 C29 1.519(12) .
C29 C30 1.482(14) .
Cl2 C31 1.807(13) .
C31 C32 1.3888 .
C31 C36 1.4107 .
C32 C33 1.1036 .
C33 C34 1.3509 .
C34 C35 1.2220 .
C35 C36 1.3149 .
